data_7223213
loop_
_publ_author_name
'Wen, He-Rui'
'Xie, Xin-Rong'
'Liu, Sui-Jun'
'Bao, Jun'
'Wang, Feng-Feng'
'Liu, Cai-Ming'
'Liao, Jin-Sheng'

_publ_section_title
;
 Homochiral luminescent lanthanide dinuclear complexes derived from a
 chiral carboxylate
;
_journal_name_full 'RSC Adv.'
_journal_paper_doi 10.1039/C5RA14559G
_journal_year 2015
_chemical_absolute_configuration ad
_chemical_formula_moiety 'C84 H82 Eu2 N4 O12'
_chemical_formula_sum 'C84 H82 Eu2 N4 O12'
_chemical_formula_weight 1643.45
_space_group_crystal_system monoclinic
_space_group_IT_number 4
_space_group_name_Hall 'P 2yb'
_space_group_name_H-M_alt 'P 1 21 1'
_symmetry_space_group_name_Hall 'P 2yb'
_symmetry_space_group_name_H-M 'P 1 21 1'
_atom_sites_solution_hydrogens geom
_audit_creation_date 2015-09-01
_audit_creation_method
;
Olex2 1.2-beta
(compiled 2015.08.17 svn.r3210 for OlexSys, GUI svn.r5083)
;
_audit_update_record
;
2015-09-21 deposited with the CCDC.
2015-11-06 downloaded from the CCDC.
;
_cell_angle_alpha 90
_cell_angle_beta 109.241(3)
_cell_angle_gamma 90
_cell_formula_units_Z 2
_cell_length_a 12.7972(17)
_cell_length_b 23.189(3)
_cell_length_c 13.4405(18)
_cell_measurement_reflns_used 9742
_cell_measurement_temperature 298(2)
_cell_measurement_theta_max 27.98
_cell_measurement_theta_min 2.82
_cell_volume 3765.7(9)
_computing_cell_refinement 'SAINT v8.34A (Bruker, 2013)'
_computing_data_reduction 'SAINT v8.34A (Bruker, 2013)'
_computing_molecular_graphics 'Olex2 (Dolomanov et al., 2009)'
_computing_publication_material 'Olex2 (Dolomanov et al., 2009)'
_computing_structure_refinement 'ShelXL (Sheldrick, 2015)'
_computing_structure_solution 'ShelXS (Sheldrick, 2008)'
_diffrn_ambient_temperature 298.0
_diffrn_measured_fraction_theta_full 0.996
_diffrn_measured_fraction_theta_max 0.996
_diffrn_measurement_device_type 'CCD area detector'
_diffrn_measurement_method 'phi and omega scans'
_diffrn_radiation_monochromator graphite
_diffrn_radiation_type MoK\a
_diffrn_radiation_wavelength 0.71073
_diffrn_reflns_av_R_equivalents 0.0228
_diffrn_reflns_av_unetI/netI 0.0234
_diffrn_reflns_laue_measured_fraction_full 0.996
_diffrn_reflns_laue_measured_fraction_max 0.996
_diffrn_reflns_limit_h_max 14
_diffrn_reflns_limit_h_min -14
_diffrn_reflns_limit_k_max 26
_diffrn_reflns_limit_k_min -26
_diffrn_reflns_limit_l_max 15
_diffrn_reflns_limit_l_min -15
_diffrn_reflns_number 55881
_diffrn_reflns_point_group_measured_fraction_full 0.986
_diffrn_reflns_point_group_measured_fraction_max 0.986
_diffrn_reflns_theta_full 24.256
_diffrn_reflns_theta_max 24.256
_diffrn_reflns_theta_min 3.086
_exptl_absorpt_coefficient_mu 1.715
_exptl_absorpt_correction_T_max 0.7255
_exptl_absorpt_correction_T_min 0.6837
_exptl_absorpt_correction_type multi-scan
_exptl_absorpt_process_details CrystalClear
_exptl_crystal_colour colourless
_exptl_crystal_density_diffrn 1.449
_exptl_crystal_description block
_exptl_crystal_F_000 1672
_refine_diff_density_max 2.593
_refine_diff_density_min -1.268
_refine_diff_density_rms 0.093
_refine_ls_abs_structure_details
;
 Flack x determined using 5258 quotients [(I+)-(I-)]/[(I+)+(I-)]
 (Parsons, Flack and Wagner, Acta Cryst. B69 (2013) 249-259).
;
_refine_ls_abs_structure_Flack 0.020(4)
_refine_ls_extinction_method none
_refine_ls_goodness_of_fit_ref 1.240
_refine_ls_hydrogen_treatment constr
_refine_ls_matrix_type full
_refine_ls_number_parameters 912
_refine_ls_number_reflns 11998
_refine_ls_number_restraints 17
_refine_ls_restrained_S_all 1.241
_refine_ls_R_factor_all 0.0426
_refine_ls_R_factor_gt 0.0377
_refine_ls_shift/su_max 0.002
_refine_ls_shift/su_mean 0.000
_refine_ls_structure_factor_coef Fsqd
_refine_ls_weighting_details 'w=1/[\s^2^(Fo^2^)+11.7581P] where P=(Fo^2^+2Fc^2^)/3'
_refine_ls_weighting_scheme calc
_refine_ls_wR_factor_gt 0.0783
_refine_ls_wR_factor_ref 0.0829
_reflns_Friedel_coverage 0.927
_reflns_friedel_fraction_full 0.976
_reflns_friedel_fraction_max 0.976
_reflns_number_gt 11356
_reflns_number_total 11998
_reflns_threshold_expression 'I > 2\s(I)'
_cod_data_source_file c5ra14559g2.cif
_cod_data_source_block 6
_cod_original_cell_volume 3765.8(9)
_cod_database_code 7223213
_shelx_space_group_comment
;
The symmetry employed for this shelxl refinement is uniquely defined
by the following loop, which should always be used as a source of
symmetry information in preference to the above space-group names.
They are only intended as comments.
;
_olex2_refinement_description
;
1. Fixed Uiso
 At 1.2 times of:
  All C(H) groups, All C(H,H) groups, All C(H,H,H,H) groups
 At 1.5 times of:
  All C(H,H,H) groups
2. Restrained distances
 C62-C114
 1.4 with sigma of 0.01
 C62-C114
 1.41 with sigma of 0.02
 C4A-C126 \\sim C126-C4
 with sigma of 0.02
3. Rigid bond restraints
 C84, C85
 with sigma for 1-2 distances of 0.01 and sigma for 1-3 distances of 0.01
 C115, C116, C117, C118
 with sigma for 1-2 distances of 0.01 and sigma for 1-3 distances of 0.01
 C3, C127
 with sigma for 1-2 distances of 0.01 and sigma for 1-3 distances of 0.01
4. Uiso/Uaniso restraints and constraints
Uanis(C3) \\sim Ueq: with sigma of 0.01 and sigma for terminal atoms of 0.02
5. Others
 Sof(H12H)=Sof(H12I)=Sof(C4A)=Sof(H4AA)=Sof(H4AB)=Sof(H4AC)=1-FVAR(1)
 Sof(H12F)=Sof(H12G)=Sof(C4)=Sof(H4A)=Sof(H4B)=Sof(H4C)=FVAR(1)
6.a Ternary CH refined with riding coordinates:
 C43(H43), C52(H52), C61(H61), C66(H66), C96(H96), C83(H83)
6.b Secondary CH2 refined with riding coordinates:
 C67(H67A,H67B), C45(H45A,H45B), C78(H78A,H78B), C100(H10A,H10B), C127(H12A,
 H12B), C126(H12F,H12G), C126(H12H,H12I)
6.c Aromatic/amide H refined with riding coordinates:
 C39(H39), C68(H68), C106(H106), C107(H107), C104(H104), C105(H105), C49(H49),
 C48(H48), C50(H50), C51(H51), C57(H57), C46(H46), C69(H69), C77(H77), C75(H75),
  C70(H70), C86(H86), C76(H76), C72(H72), C73(H73), C85(H85), C115(H115),
 C117(H117), C116(H116), C118(H118), C92(H92), C88(H88), C87(H87), C99(H99),
 C91(H91), C98(H98), C90(H90), C109(H109), C120(H120), C110(H110), C119(H119),
 C121(H121), C122(H122), C125(H125), C108(H108), C114(H114), C124(H124),
 C111(H111), C113(H113), C131(H131), C130(H130)
6.d Fitted hexagon refined as free rotating group:
 C68(C106,C103,C107,C104,C105), C85(C84,C115,C117,C116,C118)
6.e Idealised Me refined as rotating group:
 C79(H79A,H79B,H79C), C123(H12C,H12D,H12E), C129(H12J,H12K,H12L), C128(H12M,
 H12N,H12O), C4(H4A,H4B,H4C), C4A(H4AA,H4AB,H4AC), C3(H3A,H3B,H3C)
;
_shelx_shelxl_version_number 2014/7
_olex2_submission_special_instructions 'No special instructions were received'

loop_
_space_group_symop_operation_xyz
'x, y, z'
'-x, y+1/2, -z'

loop_
_atom_site_label
_atom_site_type_symbol
_atom_site_fract_x
_atom_site_fract_y
_atom_site_fract_z
_atom_site_U_iso_or_equiv
_atom_site_adp_type
_atom_site_occupancy
_atom_site_site_symmetry_order
_atom_site_calc_flag
_atom_site_refinement_flags_posn
_atom_site_refinement_flags_adp
_atom_site_refinement_flags_occupancy
_atom_site_disorder_assembly
_atom_site_disorder_group
Eu1 Eu 0.09798(3) 0.33268(2) 0.87664(3) 0.03140(11) Uani 1 1 d . . . . .
Eu2 Eu 0.41171(3) 0.33823(2) 1.06453(3) 0.03494(12) Uani 1 1 d . . . . .
O3 O 0.1362(6) 0.2627(3) 1.0124(6) 0.0394(17) Uani 1 1 d . . . . .
O1 O 0.1927(5) 0.4135(3) 0.8364(6) 0.0448(17) Uani 1 1 d . . . . .
O2 O 0.3728(6) 0.4067(3) 0.9274(6) 0.049(2) Uani 1 1 d . . . . .
O4 O 0.3177(5) 0.2564(3) 1.1035(5) 0.0401(16) Uani 1 1 d . . . . .
C32 C 0.2877(8) 0.4324(5) 0.8680(8) 0.041(2) Uani 1 1 d . . . . .
C35 C 0.2201(9) 0.2381(4) 1.0752(8) 0.039(2) Uani 1 1 d . . . . .
C38 C 0.6975(7) 0.3381(7) 1.1064(7) 0.044(2) Uani 1 1 d . . . . .
N1 N 0.6061(6) 0.3705(4) 1.0595(7) 0.042(2) Uani 1 1 d . . . . .
N2 N 0.5809(7) 0.2741(4) 1.1642(8) 0.050(2) Uani 1 1 d . . . . .
C40 C 0.8011(8) 0.3523(5) 1.0996(9) 0.054(3) Uani 1 1 d . . . . .
C41 C 0.6839(8) 0.2878(5) 1.1633(8) 0.047(3) Uani 1 1 d . . . . .
C39 C 0.6204(10) 0.4184(5) 1.0108(10) 0.056(3) Uani 1 1 d . . . . .
H39 H 0.5592 0.4419 0.9807 0.067 Uiso 1 1 calc R . . . .
O8 O 0.2342(5) 0.3757(3) 1.0478(5) 0.0369(15) Uani 1 1 d . . . . .
C56 C -0.1889(6) 0.3419(5) 0.8228(7) 0.036(2) Uani 1 1 d . . . . .
O7 O 0.0594(5) 0.3937(3) 1.0148(6) 0.0441(17) Uani 1 1 d . . . . .
O5 O 0.2724(5) 0.2948(3) 0.8898(5) 0.0370(16) Uani 1 1 d . . . . .
O6 O 0.4501(5) 0.2758(3) 0.9326(6) 0.0456(18) Uani 1 1 d . . . . .
C64 C 0.3516(8) 0.2696(4) 0.8717(8) 0.034(2) Uani 1 1 d . . . . .
N3 N -0.1039(6) 0.3069(4) 0.8717(7) 0.0393(19) Uani 1 1 d . . . . .
C59 C 0.1579(9) 0.3998(4) 1.0712(9) 0.035(2) Uani 1 1 d . . . . .
N4 N -0.0637(7) 0.4039(4) 0.7758(7) 0.042(2) Uani 1 1 d . . . . .
C43 C 0.1974(9) 0.1786(5) 1.1135(9) 0.047(3) Uani 1 1 d . . . . .
H43 H 0.1718 0.1538 1.0511 0.057 Uiso 1 1 calc R . . . .
C68 C 0.3283(8) 0.3361(4) 0.5624(7) 0.093(4) Uani 1 1 d . . . . .
H68 H 0.2894 0.3690 0.5315 0.111 Uiso 1 1 calc R . . . .
C106 C 0.3044(6) 0.3091(4) 0.6447(6) 0.067(3) Uani 1 1 d G . . . .
H106 H 0.2496 0.3238 0.6688 0.080 Uiso 1 1 calc R . . . .
C103 C 0.3625(6) 0.2599(3) 0.6909(5) 0.051(3) Uani 1 1 d G . . . .
C107 C 0.4445(6) 0.2379(3) 0.6548(7) 0.072(4) Uani 1 1 d G . . . .
H107 H 0.4834 0.2050 0.6857 0.086 Uiso 1 1 calc R . . . .
C104 C 0.4683(7) 0.2649(5) 0.5726(7) 0.086(5) Uani 1 1 d G . . . .
H104 H 0.5232 0.2502 0.5484 0.104 Uiso 1 1 calc R . . . .
C105 C 0.4102(9) 0.3141(5) 0.5264(6) 0.106(7) Uani 1 1 d G . . . .
H105 H 0.4262 0.3322 0.4713 0.127 Uiso 1 1 calc R . . . .
C52 C 0.3099(10) 0.4948(5) 0.8431(10) 0.057(3) Uani 1 1 d . . . . .
H52 H 0.3891 0.4975 0.8529 0.069 Uiso 1 1 calc R . . . .
C55 C -0.1687(8) 0.3935(5) 0.7742(8) 0.041(2) Uani 1 1 d . . . . .
C61 C 0.1856(9) 0.4343(5) 1.1732(9) 0.051(3) Uani 1 1 d . . . . .
H61 H 0.2665 0.4373 1.2004 0.061 Uiso 1 1 calc R . . . .
C44 C 0.2958(9) 0.1498(4) 1.1889(10) 0.048(3) Uani 1 1 d . . . . .
C66 C 0.3278(9) 0.2297(5) 0.7762(9) 0.048(3) Uani 1 1 d . . . . .
H66 H 0.2475 0.2239 0.7481 0.057 Uiso 1 1 calc R . . . .
C49 C 0.8939(9) 0.3161(6) 1.1526(11) 0.070(4) Uani 1 1 d . . . . .
H49 H 0.9631 0.3247 1.1478 0.084 Uiso 1 1 calc R . . . .
C48 C 0.8829(10) 0.2707(7) 1.2080(11) 0.067(4) Uani 1 1 d . . . . .
H48 H 0.9448 0.2486 1.2427 0.081 Uiso 1 1 calc R . . . .
C50 C 0.8110(9) 0.4015(6) 1.0453(11) 0.062(4) Uani 1 1 d . . . . .
H50 H 0.8786 0.4114 1.0381 0.075 Uiso 1 1 calc R . . . .
C51 C 0.7201(9) 0.4353(6) 1.0024(10) 0.061(3) Uani 1 1 d . . . . .
H51 H 0.7254 0.4694 0.9678 0.073 Uiso 1 1 calc R . . . .
C47 C 0.7774(9) 0.2548(6) 1.2158(10) 0.057(3) Uani 1 1 d . . . . .
C62 C 0.1422(12) 0.4954(6) 1.1573(12) 0.066(4) Uani 1 1 d D . . . .
C67 C 0.3814(12) 0.1706(5) 0.8120(12) 0.067(4) Uani 1 1 d . . . . .
H67A H 0.3697 0.1460 0.7508 0.081 Uiso 1 1 calc R . . . .
H67B H 0.4606 0.1755 0.8453 0.081 Uiso 1 1 calc R . . . .
C57 C -0.0443(10) 0.4503(5) 0.7275(10) 0.058(3) Uani 1 1 d . . . . .
H57 H 0.0277 0.4574 0.7290 0.070 Uiso 1 1 calc R . . . .
C46 C 0.5721(11) 0.2297(6) 1.2189(11) 0.073(4) Uani 1 1 d . . . . .
H46 H 0.5018 0.2198 1.2192 0.088 Uiso 1 1 calc R . . . .
C45 C 0.1021(12) 0.1831(6) 1.1577(14) 0.076(5) Uani 1 1 d . . . . .
H45A H 0.0420 0.2045 1.1084 0.091 Uiso 1 1 calc R . . . .
H45B H 0.1269 0.2046 1.2233 0.091 Uiso 1 1 calc R . . . .
O12 O 0.0370(6) 0.2390(3) 0.7801(6) 0.0491(18) Uani 1 1 d . . . . .
O11 O 0.0445(6) 0.3156(3) 0.6871(6) 0.054(2) Uani 1 1 d . . . . .
O9 O 0.4604(7) 0.3521(4) 1.2558(6) 0.067(2) Uani 1 1 d . . . . .
C74 C -0.2968(7) 0.3294(6) 0.8185(8) 0.048(2) Uani 1 1 d . . . . .
O10 O 0.4695(7) 0.4291(4) 1.1662(8) 0.066(2) Uani 1 1 d . . . . .
C79 C 0.1930(10) 0.3406(8) 1.2738(9) 0.077(4) Uani 1 1 d . . . . .
H79A H 0.1740 0.3243 1.3313 0.116 Uiso 1 1 calc GR . . . .
H79B H 0.2719 0.3400 1.2903 0.116 Uiso 1 1 calc GR . . . .
H79C H 0.1589 0.3185 1.2111 0.116 Uiso 1 1 calc GR . . . .
C94 C 0.0197(8) 0.2642(5) 0.6931(8) 0.043(3) Uani 1 1 d . . . . .
C81 C 0.4913(10) 0.4032(7) 1.2531(11) 0.059(3) Uani 1 1 d . . . . .
C69 C -0.1265(11) 0.4887(5) 0.6749(11) 0.066(4) Uani 1 1 d . . . . .
H69 H -0.1095 0.5207 0.6415 0.079 Uiso 1 1 calc R . . . .
C77 C -0.1230(9) 0.2593(5) 0.9164(9) 0.047(3) Uani 1 1 d . . . . .
H77 H -0.0644 0.2347 0.9495 0.056 Uiso 1 1 calc R . . . .
C75 C -0.3163(8) 0.2793(6) 0.8689(10) 0.059(3) Uani 1 1 d . . . . .
H75 H -0.3868 0.2704 0.8701 0.071 Uiso 1 1 calc R . . . .
C70 C -0.2311(11) 0.4797(6) 0.6723(11) 0.069(4) Uani 1 1 d . . . . .
H70 H -0.2870 0.5055 0.6382 0.083 Uiso 1 1 calc R . . . .
C78 C 0.1524(11) 0.4019(6) 1.2562(10) 0.061(3) Uani 1 1 d . . . . .
H78A H 0.1806 0.4227 1.3223 0.073 Uiso 1 1 calc R . . . .
H78B H 0.0722 0.4018 1.2356 0.073 Uiso 1 1 calc R . . . .
C89 C 0.2495(10) 0.5098(5) 0.7309(10) 0.057(3) Uani 1 1 d . . . . .
C86 C 0.3466(10) 0.1709(6) 1.2897(11) 0.064(3) Uani 1 1 d . . . . .
H86 H 0.3224 0.2054 1.3097 0.077 Uiso 1 1 calc R . . . .
C76 C -0.2294(10) 0.2449(5) 0.9151(11) 0.060(3) Uani 1 1 d . . . . .
H76 H -0.2403 0.2109 0.9469 0.072 Uiso 1 1 calc R . . . .
C72 C -0.3656(10) 0.4158(6) 0.7198(11) 0.071(4) Uani 1 1 d . . . . .
H72 H -0.4237 0.4404 0.6853 0.086 Uiso 1 1 calc R . . . .
C71 C -0.2545(9) 0.4304(5) 0.7222(10) 0.055(3) Uani 1 1 d . . . . .
C96 C -0.0380(10) 0.2300(6) 0.5905(10) 0.061(3) Uani 1 1 d . . . . .
H96 H -0.0663 0.2583 0.5339 0.074 Uiso 1 1 calc R . . . .
C73 C -0.3868(9) 0.3685(6) 0.7654(11) 0.067(4) Uani 1 1 d . . . . .
H73 H -0.4587 0.3603 0.7634 0.080 Uiso 1 1 calc R . . . .
C85 C 0.7280(11) 0.4550(5) 1.3018(9) 0.100(6) Uani 1 1 d . U . . .
H85 H 0.6830 0.4777 1.2476 0.120 Uiso 1 1 calc R . . . .
C84 C 0.6826(9) 0.4250(5) 1.3672(9) 0.082(4) Uani 1 1 d G U . . .
C115 C 0.7498(15) 0.3909(5) 1.4483(9) 0.141(8) Uani 1 1 d G U . . .
H115 H 0.7194 0.3709 1.4921 0.169 Uiso 1 1 calc R . . . .
C117 C 0.8625(14) 0.3868(6) 1.4638(11) 0.182(12) Uani 1 1 d G U . . .
H117 H 0.9074 0.3641 1.5180 0.218 Uiso 1 1 calc R . . . .
C116 C 0.9079(8) 0.4168(8) 1.3983(15) 0.176(12) Uani 1 1 d G U . . .
H116 H 0.9832 0.4141 1.4087 0.212 Uiso 1 1 calc R . . . .
C118 C 0.8406(12) 0.4509(7) 1.3173(13) 0.136(8) Uani 1 1 d G U . . .
H118 H 0.8710 0.4709 1.2735 0.163 Uiso 1 1 calc R . . . .
C97 C 0.0480(10) 0.1951(6) 0.5645(10) 0.061(3) Uani 1 1 d . . . . .
C92 C 0.1069(17) 0.5594(9) 0.598(2) 0.113(7) Uani 1 1 d . . . . .
H92 H 0.0464 0.5843 0.5808 0.135 Uiso 1 1 calc R . . . .
C88 C 0.4331(14) 0.1413(9) 1.3614(15) 0.092(5) Uani 1 1 d . . . . .
H88 H 0.4634 0.1549 1.4300 0.110 Uiso 1 1 calc R . . . .
C87 C 0.3381(12) 0.0994(5) 1.1606(13) 0.078(4) Uani 1 1 d . . . . .
H87 H 0.3070 0.0844 1.0931 0.094 Uiso 1 1 calc R . . . .
C99 C 0.0831(12) 0.1438(7) 0.6107(13) 0.079(4) Uani 1 1 d . . . . .
H99 H 0.0557 0.1294 0.6618 0.094 Uiso 1 1 calc R . . . .
C91 C 0.1604(13) 0.5459(6) 0.6994(14) 0.085(4) Uani 1 1 d . . . . .
H91 H 0.1355 0.5619 0.7508 0.102 Uiso 1 1 calc R . . . .
C83 C 0.5624(14) 0.4321(8) 1.3548(13) 0.095(5) Uani 1 1 d . . . . .
H83 H 0.5496 0.4114 1.4133 0.113 Uiso 1 1 calc R . . . .
C98 C 0.0930(15) 0.2150(8) 0.4901(12) 0.095(5) Uani 1 1 d . . . . .
H98 H 0.0694 0.2503 0.4574 0.114 Uiso 1 1 calc R . . . .
C90 C 0.2851(15) 0.4871(7) 0.6542(13) 0.090(5) Uani 1 1 d . . . . .
H90 H 0.3454 0.4622 0.6729 0.108 Uiso 1 1 calc R . . . .
C100 C -0.1350(12) 0.1952(8) 0.5947(14) 0.093(5) Uani 1 1 d . . . . .
H10A H -0.1598 0.1712 0.5321 0.112 Uiso 1 1 calc R . . . .
H10B H -0.1104 0.1697 0.6551 0.112 Uiso 1 1 calc R . . . .
C109 C 0.2049(17) 0.1341(12) 0.508(2) 0.118(9) Uani 1 1 d . . . . .
H109 H 0.2586 0.1140 0.4898 0.141 Uiso 1 1 calc R . . . .
C120 C 0.7625(11) 0.2088(7) 1.2759(13) 0.080(5) Uani 1 1 d . . . . .
H120 H 0.8230 0.1870 1.3152 0.096 Uiso 1 1 calc R . . . .
C110 C 0.1626(15) 0.1118(8) 0.5800(18) 0.100(6) Uani 1 1 d . . . . .
H110 H 0.1854 0.0757 0.6092 0.121 Uiso 1 1 calc R . . . .
C119 C 0.6603(12) 0.1956(7) 1.2772(14) 0.096(6) Uani 1 1 d . . . . .
H119 H 0.6491 0.1645 1.3162 0.115 Uiso 1 1 calc R . . . .
C121 C 0.4266(16) 0.0718(7) 1.2332(19) 0.104(6) Uani 1 1 d . . . . .
H121 H 0.4540 0.0382 1.2133 0.125 Uiso 1 1 calc R . . . .
C122 C 0.4740(15) 0.0920(9) 1.3316(18) 0.101(7) Uani 1 1 d . . . . .
H122 H 0.5338 0.0729 1.3788 0.121 Uiso 1 1 calc R . . . .
C125 C 0.144(2) 0.5355(9) 0.5200(18) 0.121(9) Uani 1 1 d . . . . .
H125 H 0.1071 0.5435 0.4492 0.145 Uiso 1 1 calc R . . . .
C108 C 0.1689(19) 0.1852(13) 0.4643(18) 0.129(8) Uani 1 1 d . . . . .
H108 H 0.1977 0.2002 0.4146 0.155 Uiso 1 1 calc R . . . .
C127 C 0.290(2) 0.5318(8) 0.9269(16) 0.122(7) Uani 1 1 d . U . . .
H12A H 0.2104 0.5379 0.9078 0.146 Uiso 1 1 calc R . . . .
H12B H 0.3128 0.5103 0.9924 0.146 Uiso 1 1 calc R . . . .
C114 C 0.0317(13) 0.5080(8) 1.139(2) 0.133(9) Uani 1 1 d D . . . .
H114 H -0.0185 0.4780 1.1320 0.160 Uiso 1 1 calc R . . . .
C123 C 0.0589(15) 0.1242(8) 1.1778(18) 0.121(8) Uani 1 1 d . . . . .
H12C H 0.1014 0.1110 1.2471 0.181 Uiso 1 1 calc GR . . . .
H12D H 0.0656 0.0970 1.1263 0.181 Uiso 1 1 calc GR . . . .
H12E H -0.0175 0.1275 1.1728 0.181 Uiso 1 1 calc GR . . . .
C124 C 0.233(2) 0.5004(10) 0.5489(17) 0.122(7) Uani 1 1 d . . . . .
H124 H 0.2598 0.4852 0.4980 0.146 Uiso 1 1 calc R . . . .
C111 C 0.2102(18) 0.5421(7) 1.1730(17) 0.118(7) Uani 1 1 d . . . . .
H111 H 0.2860 0.5370 1.1884 0.142 Uiso 1 1 calc R . . . .
C113 C -0.004(2) 0.5631(8) 1.132(2) 0.145(10) Uani 1 1 d . . . . .
H113 H -0.0800 0.5691 1.1168 0.174 Uiso 1 1 calc R . . . .
C126 C 0.5296(18) 0.4947(10) 1.362(2) 0.160(11) Uani 1 1 d D . . . .
H12F H 0.5931 0.5165 1.4051 0.192 Uiso 0.65(4) 1 calc R . P A 1
H12G H 0.5043 0.5118 1.2922 0.192 Uiso 0.65(4) 1 calc R . P A 1
H12H H 0.5394 0.5107 1.2990 0.192 Uiso 0.35(4) 1 calc R . P A 2
H12I H 0.4501 0.4911 1.3445 0.192 Uiso 0.35(4) 1 calc R . P A 2
C129 C 0.3345(16) 0.1417(7) 0.8878(16) 0.103(6) Uani 1 1 d . . . . .
H12J H 0.3705 0.1564 0.9575 0.155 Uiso 1 1 calc GR . . . .
H12K H 0.3464 0.1008 0.8871 0.155 Uiso 1 1 calc GR . . . .
H12L H 0.2565 0.1493 0.8673 0.155 Uiso 1 1 calc GR . . . .
C128 C -0.2306(15) 0.2288(10) 0.6017(18) 0.138(9) Uani 1 1 d . . . . .
H12M H -0.2051 0.2579 0.6551 0.207 Uiso 1 1 calc GR . . . .
H12N H -0.2812 0.2035 0.6194 0.207 Uiso 1 1 calc GR . . . .
H12O H -0.2675 0.2469 0.5351 0.207 Uiso 1 1 calc GR . . . .
C131 C 0.166(3) 0.5988(9) 1.166(2) 0.154(10) Uani 1 1 d . . . . .
H131 H 0.2120 0.6306 1.1752 0.185 Uiso 1 1 calc R . . . .
C130 C 0.056(3) 0.6065(9) 1.1456(19) 0.132(9) Uani 1 1 d . . . . .
H130 H 0.0266 0.6434 1.1414 0.159 Uiso 1 1 calc R . . . .
C4 C 0.445(3) 0.497(2) 1.407(3) 0.19(3) Uani 0.65(4) 1 d D . P A 1
H4A H 0.4132 0.4593 1.4045 0.290 Uiso 0.65(4) 1 calc GR . P A 1
H4B H 0.3888 0.5235 1.3673 0.290 Uiso 0.65(4) 1 calc GR . P A 1
H4C H 0.4749 0.5097 1.4784 0.290 Uiso 0.65(4) 1 calc GR . P A 1
C4A C 0.550(6) 0.542(3) 1.426(6) 0.17(4) Uani 0.35(4) 1 d D . P A 2
H4AA H 0.4820 0.5554 1.4331 0.254 Uiso 0.35(4) 1 calc GR . P A 2
H4AB H 0.5821 0.5718 1.3959 0.254 Uiso 0.35(4) 1 calc GR . P A 2
H4AC H 0.6006 0.5317 1.4941 0.254 Uiso 0.35(4) 1 calc GR . P A 2
C3 C 0.342(3) 0.5871(12) 0.947(2) 0.202(12) Uani 1 1 d . U . . .
H3A H 0.4191 0.5829 0.9536 0.302 Uiso 1 1 calc GR . . . .
H3B H 0.3364 0.6028 1.0107 0.302 Uiso 1 1 calc GR . . . .
H3C H 0.3072 0.6126 0.8891 0.302 Uiso 1 1 calc GR . . . .

loop_
_atom_site_aniso_label
_atom_site_aniso_U_11
_atom_site_aniso_U_22
_atom_site_aniso_U_33
_atom_site_aniso_U_23
_atom_site_aniso_U_13
_atom_site_aniso_U_12
Eu1 0.02155(19) 0.0331(2) 0.0399(2) 0.0035(3) 0.01059(16) 0.0009(2)
Eu2 0.02142(19) 0.0400(3) 0.0433(2) 0.0036(3) 0.01061(17) 0.0000(3)
O3 0.032(4) 0.040(4) 0.044(4) 0.014(3) 0.009(3) -0.001(3)
O1 0.029(4) 0.045(4) 0.057(4) 0.017(3) 0.008(3) -0.005(3)
O2 0.031(4) 0.053(5) 0.061(5) 0.012(4) 0.013(4) -0.006(4)
O4 0.028(4) 0.036(4) 0.055(4) 0.012(3) 0.013(3) -0.002(3)
C32 0.029(6) 0.046(6) 0.046(6) 0.013(5) 0.007(5) -0.003(5)
C35 0.043(6) 0.034(5) 0.038(6) 0.012(5) 0.011(5) 0.002(5)
C38 0.036(5) 0.053(6) 0.045(5) -0.005(7) 0.018(4) -0.001(7)
N1 0.023(4) 0.046(5) 0.059(5) -0.009(4) 0.017(4) -0.005(4)
N2 0.038(5) 0.051(6) 0.059(6) 0.010(5) 0.015(4) 0.010(4)
C40 0.019(5) 0.074(10) 0.067(7) -0.025(6) 0.011(4) -0.006(5)
C41 0.021(5) 0.067(7) 0.049(6) -0.013(6) 0.006(4) 0.004(5)
C39 0.042(6) 0.056(7) 0.067(8) -0.002(6) 0.015(6) -0.005(5)
O8 0.025(3) 0.040(4) 0.050(4) 0.002(3) 0.018(3) 0.005(3)
C56 0.013(3) 0.037(6) 0.052(5) -0.012(5) 0.004(3) -0.001(4)
O7 0.025(4) 0.053(4) 0.053(4) -0.013(4) 0.011(3) -0.003(3)
O5 0.028(3) 0.041(4) 0.046(4) 0.002(3) 0.019(3) 0.007(3)
O6 0.024(4) 0.055(5) 0.057(5) -0.011(4) 0.012(3) 0.007(3)
C64 0.030(6) 0.036(5) 0.034(6) 0.004(5) 0.010(5) 0.005(4)
N3 0.030(4) 0.037(4) 0.052(5) -0.005(4) 0.016(4) -0.002(4)
C59 0.034(6) 0.022(5) 0.049(6) -0.005(5) 0.014(5) -0.007(4)
N4 0.032(4) 0.041(5) 0.049(5) 0.003(4) 0.007(4) 0.009(4)
C43 0.038(6) 0.039(6) 0.061(7) 0.018(5) 0.011(5) -0.004(5)
C68 0.093(10) 0.101(10) 0.074(8) -0.003(12) 0.014(7) -0.030(13)
C106 0.068(8) 0.077(9) 0.052(7) 0.001(6) 0.015(6) 0.009(7)
C103 0.037(6) 0.063(7) 0.053(7) -0.023(6) 0.017(5) -0.012(5)
C107 0.053(7) 0.088(10) 0.073(9) -0.018(8) 0.018(7) -0.008(7)
C104 0.059(9) 0.138(15) 0.072(10) -0.023(10) 0.036(8) -0.021(9)
C105 0.094(11) 0.17(2) 0.058(8) -0.003(10) 0.029(8) -0.030(12)
C52 0.052(7) 0.045(7) 0.068(8) 0.016(6) 0.012(6) -0.013(6)
C55 0.028(5) 0.043(6) 0.047(6) -0.006(5) 0.006(4) 0.004(4)
C61 0.037(6) 0.054(7) 0.060(7) -0.013(6) 0.012(5) -0.003(5)
C44 0.053(7) 0.031(6) 0.065(7) 0.013(5) 0.026(6) -0.002(5)
C66 0.037(6) 0.051(7) 0.056(7) -0.013(5) 0.017(5) -0.005(5)
C49 0.026(6) 0.095(12) 0.092(9) -0.029(8) 0.021(6) 0.000(6)
C48 0.032(6) 0.090(10) 0.074(9) -0.009(8) 0.010(6) 0.014(6)
C50 0.040(7) 0.072(9) 0.086(9) -0.035(7) 0.037(7) -0.029(6)
C51 0.043(7) 0.066(8) 0.078(9) 0.002(7) 0.026(6) -0.018(6)
C47 0.036(6) 0.066(8) 0.063(7) -0.010(6) 0.010(5) 0.013(5)
C62 0.083(11) 0.044(7) 0.076(9) -0.023(7) 0.035(8) -0.006(7)
C67 0.073(9) 0.046(7) 0.085(10) -0.012(7) 0.029(8) 0.004(6)
C57 0.048(7) 0.047(7) 0.079(9) 0.017(6) 0.019(6) 0.011(5)
C46 0.045(7) 0.081(10) 0.087(10) 0.027(8) 0.014(7) 0.006(7)
C45 0.055(9) 0.078(10) 0.102(12) 0.047(9) 0.036(8) 0.009(7)
O12 0.051(4) 0.045(4) 0.053(5) -0.006(4) 0.018(4) -0.001(4)
O11 0.059(5) 0.049(6) 0.047(4) -0.004(3) 0.011(3) -0.002(3)
O9 0.072(5) 0.066(7) 0.062(5) -0.013(4) 0.023(4) -0.010(4)
C74 0.026(4) 0.049(6) 0.071(6) -0.022(7) 0.018(4) 0.003(6)
O10 0.066(6) 0.055(5) 0.083(7) -0.010(5) 0.035(5) -0.011(4)
C79 0.072(7) 0.083(9) 0.071(7) 0.016(10) 0.016(6) 0.008(10)
C94 0.030(5) 0.050(7) 0.043(6) -0.008(5) 0.002(4) 0.007(5)
C81 0.042(7) 0.076(10) 0.063(8) -0.028(7) 0.024(6) -0.014(6)
C69 0.065(9) 0.041(7) 0.084(9) 0.014(6) 0.014(7) 0.013(6)
C77 0.035(6) 0.042(6) 0.059(7) 0.008(5) 0.012(5) -0.002(5)
C75 0.020(5) 0.079(9) 0.078(8) -0.026(7) 0.018(5) -0.010(5)
C70 0.057(8) 0.056(8) 0.081(10) 0.005(7) 0.005(7) 0.026(6)
C78 0.065(8) 0.072(9) 0.053(7) -0.019(6) 0.028(6) -0.016(7)
C89 0.056(7) 0.041(6) 0.069(8) 0.014(6) 0.014(6) -0.013(5)
C86 0.058(8) 0.059(8) 0.081(9) 0.015(7) 0.031(7) 0.007(6)
C76 0.046(7) 0.059(7) 0.078(8) -0.013(7) 0.025(6) -0.020(6)
C72 0.033(6) 0.074(9) 0.090(10) -0.012(8) -0.002(6) 0.022(6)
C71 0.039(6) 0.052(7) 0.064(8) -0.006(6) 0.002(5) 0.017(5)
C96 0.058(7) 0.062(8) 0.053(7) -0.010(6) 0.002(6) 0.003(6)
C73 0.029(6) 0.077(9) 0.092(10) -0.022(8) 0.016(6) 0.004(6)
C85 0.085(13) 0.127(16) 0.091(12) -0.032(11) 0.033(10) -0.033(11)
C84 0.103(12) 0.079(10) 0.050(8) -0.023(7) 0.007(7) -0.021(9)
C115 0.19(2) 0.105(15) 0.095(15) -0.036(12) 0.007(15) -0.022(17)
C117 0.19(2) 0.15(2) 0.139(19) -0.054(14) -0.038(19) 0.02(2)
C116 0.085(14) 0.21(3) 0.19(3) -0.100(18) -0.012(13) 0.015(14)
C118 0.090(14) 0.18(2) 0.154(19) -0.070(14) 0.056(13) -0.044(14)
C97 0.056(7) 0.066(8) 0.050(7) -0.022(6) 0.003(6) -0.010(6)
C92 0.090(14) 0.085(13) 0.139(19) 0.050(14) 0.004(14) 0.009(11)
C88 0.072(11) 0.112(14) 0.087(12) 0.038(10) 0.021(9) 0.009(10)
C87 0.083(10) 0.050(7) 0.117(12) 0.021(8) 0.054(9) 0.017(7)
C99 0.071(10) 0.068(9) 0.088(11) -0.010(8) 0.015(8) -0.008(8)
C91 0.081(10) 0.062(9) 0.106(12) 0.033(9) 0.021(9) 0.012(8)
C83 0.104(13) 0.105(13) 0.089(11) -0.042(10) 0.051(10) -0.047(10)
C98 0.108(13) 0.110(13) 0.073(10) -0.017(9) 0.038(10) -0.020(11)
C90 0.106(13) 0.081(10) 0.078(11) 0.016(9) 0.024(10) 0.005(9)
C100 0.054(9) 0.112(13) 0.104(12) -0.047(11) 0.013(8) -0.021(8)
C109 0.077(12) 0.15(2) 0.130(19) -0.089(17) 0.039(13) 0.001(13)
C120 0.040(8) 0.100(12) 0.089(11) 0.029(9) 0.006(7) 0.028(8)
C110 0.072(12) 0.081(11) 0.131(17) -0.034(12) 0.010(12) 0.000(9)
C119 0.063(10) 0.094(12) 0.121(14) 0.061(11) 0.019(9) 0.029(9)
C121 0.105(14) 0.066(10) 0.163(19) 0.053(12) 0.074(14) 0.043(10)
C122 0.073(11) 0.114(16) 0.127(16) 0.075(13) 0.048(12) 0.039(10)
C125 0.15(2) 0.088(15) 0.087(14) 0.034(12) -0.006(15) -0.027(14)
C108 0.112(17) 0.18(3) 0.114(17) -0.043(17) 0.065(15) -0.010(17)
C127 0.17(2) 0.075(11) 0.108(15) -0.022(11) 0.032(14) -0.001(12)
C114 0.093(13) 0.063(11) 0.25(3) -0.041(14) 0.062(16) 0.001(9)
C123 0.097(14) 0.113(15) 0.17(2) 0.051(14) 0.069(14) -0.027(11)
C124 0.17(2) 0.109(16) 0.092(14) -0.005(12) 0.045(15) -0.024(15)
C111 0.129(17) 0.070(11) 0.155(19) 0.002(11) 0.046(14) -0.021(11)
C113 0.124(17) 0.056(11) 0.25(3) -0.021(15) 0.058(18) 0.027(11)
C126 0.115(17) 0.15(2) 0.23(3) -0.12(2) 0.074(18) -0.013(15)
C129 0.124(16) 0.064(10) 0.123(16) 0.013(10) 0.044(13) 0.010(10)
C128 0.076(12) 0.17(2) 0.16(2) -0.070(17) 0.025(13) 0.010(13)
C131 0.21(3) 0.051(12) 0.20(3) 0.016(13) 0.06(2) -0.026(15)
C130 0.21(3) 0.066(13) 0.141(19) -0.001(12) 0.08(2) 0.035(17)
C4 0.07(2) 0.27(6) 0.22(5) -0.16(5) 0.02(3) 0.01(3)
C4A 0.18(8) 0.16(7) 0.18(7) -0.11(6) 0.08(6) -0.05(6)
C3 0.24(2) 0.146(17) 0.21(2) -0.060(18) 0.063(19) -0.062(17)

loop_
_atom_type_symbol
_atom_type_description
_atom_type_scat_dispersion_real
_atom_type_scat_dispersion_imag
_atom_type_scat_source
C C 0.0033 0.0016 'International Tables Vol C Tables 4.2.6.8 and 6.1.1.4'
H H 0.0000 0.0000 'International Tables Vol C Tables 4.2.6.8 and 6.1.1.4'
Eu Eu -0.1578 3.6682 'International Tables Vol C Tables 4.2.6.8 and 6.1.1.4'
N N 0.0061 0.0033 'International Tables Vol C Tables 4.2.6.8 and 6.1.1.4'
O O 0.0106 0.0060 'International Tables Vol C Tables 4.2.6.8 and 6.1.1.4'

loop_
_geom_angle_atom_site_label_1
_geom_angle_atom_site_label_2
_geom_angle_atom_site_label_3
_geom_angle
O3 Eu1 Eu2 67.94(17)
O3 Eu1 O1 136.1(2)
O3 Eu1 O8 70.8(2)
O3 Eu1 O7 81.8(3)
O3 Eu1 N3 79.4(3)
O3 Eu1 C59 75.5(3)
O3 Eu1 N4 138.6(3)
O3 Eu1 O12 75.9(3)
O3 Eu1 O11 127.4(3)
O3 Eu1 C94 102.2(3)
O1 Eu1 Eu2 68.73(16)
O1 Eu1 O8 69.8(2)
O1 Eu1 O7 87.9(3)
O1 Eu1 N3 137.7(2)
O1 Eu1 C59 77.3(3)
O1 Eu1 N4 76.3(2)
O1 Eu1 O12 130.9(3)
O1 Eu1 O11 83.1(2)
O1 Eu1 C94 107.7(3)
O8 Eu1 Eu2 34.85(13)
O8 Eu1 N3 118.6(2)
O8 Eu1 C59 25.3(2)
O8 Eu1 N4 113.5(2)
O8 Eu1 C94 159.2(2)
O7 Eu1 Eu2 85.17(15)
O7 Eu1 O8 50.5(2)
O7 Eu1 N3 73.5(2)
O7 Eu1 C59 25.1(2)
O7 Eu1 N4 73.5(2)
O7 Eu1 O12 139.8(2)
O7 Eu1 C94 149.7(3)
O5 Eu1 Eu2 39.63(16)
O5 Eu1 O3 74.7(2)
O5 Eu1 O1 76.7(2)
O5 Eu1 O8 74.5(2)
O5 Eu1 O7 124.7(2)
O5 Eu1 N3 144.8(2)
O5 Eu1 C59 99.7(3)
O5 Eu1 N4 146.6(3)
O5 Eu1 O12 80.9(2)
O5 Eu1 O11 87.2(2)
O5 Eu1 C94 84.8(3)
N3 Eu1 Eu2 143.16(19)
N3 Eu1 C59 96.3(3)
N3 Eu1 N4 62.2(3)
N3 Eu1 C94 77.7(3)
C59 Eu1 Eu2 60.1(2)
N4 Eu1 Eu2 139.48(19)
N4 Eu1 C59 93.2(3)
N4 Eu1 C94 84.9(3)
O12 Eu1 Eu2 115.56(17)
O12 Eu1 O8 142.7(2)
O12 Eu1 N3 69.9(2)
O12 Eu1 C59 150.1(3)
O12 Eu1 N4 102.6(3)
O12 Eu1 C94 26.5(3)
O11 Eu1 Eu2 123.00(18)
O11 Eu1 O8 150.0(2)
O11 Eu1 O7 143.8(2)
O11 Eu1 N3 90.1(3)
O11 Eu1 C59 157.1(3)
O11 Eu1 N4 70.3(3)
O11 Eu1 O12 52.4(2)
O11 Eu1 C94 26.0(3)
C94 Eu1 Eu2 124.4(2)
C94 Eu1 C59 174.0(3)
O2 Eu2 Eu1 67.48(18)
O2 Eu2 O4 135.5(2)
O2 Eu2 N1 75.2(3)
O2 Eu2 N2 135.4(3)
O2 Eu2 O8 74.4(2)
O2 Eu2 O5 69.8(2)
O2 Eu2 O6 82.8(3)
O2 Eu2 C64 75.4(3)
O2 Eu2 O9 130.1(3)
O2 Eu2 O10 78.8(3)
O2 Eu2 C81 105.2(4)
O4 Eu2 Eu1 68.83(16)
O4 Eu2 N1 141.4(3)
O4 Eu2 N2 80.1(3)
O4 Eu2 O5 69.6(2)
O4 Eu2 O6 85.7(2)
O4 Eu2 C64 76.0(3)
O4 Eu2 O9 81.2(3)
O4 Eu2 O10 129.1(3)
O4 Eu2 C81 106.5(3)
N1 Eu2 Eu1 139.6(2)
N1 Eu2 O5 117.1(2)
N1 Eu2 C64 96.2(3)
N1 Eu2 C81 78.9(3)
N2 Eu2 Eu1 143.3(2)
N2 Eu2 N1 62.7(3)
N2 Eu2 O5 116.3(3)
N2 Eu2 C64 94.4(3)
N2 Eu2 C81 81.4(4)
O8 Eu2 Eu1 38.51(16)
O8 Eu2 O4 77.1(2)
O8 Eu2 N1 141.3(3)
O8 Eu2 N2 149.9(3)
O8 Eu2 O5 73.2(2)
O8 Eu2 O6 124.0(2)
O8 Eu2 C64 98.7(3)
O8 Eu2 O9 87.5(3)
O8 Eu2 O10 81.0(3)
O8 Eu2 C81 86.6(3)
O5 Eu2 Eu1 34.65(13)
O5 Eu2 C64 25.6(2)
O5 Eu2 C81 159.7(3)
O6 Eu2 Eu1 85.59(15)
O6 Eu2 N1 74.5(2)
O6 Eu2 N2 72.8(3)
O6 Eu2 O5 51.0(2)
O6 Eu2 C64 25.4(2)
O6 Eu2 O10 143.2(3)
O6 Eu2 C81 149.2(3)
C64 Eu2 Eu1 60.2(2)
O9 Eu2 Eu1 121.5(2)
O9 Eu2 N1 94.2(3)
O9 Eu2 N2 69.8(3)
O9 Eu2 O5 147.7(2)
O9 Eu2 O6 142.0(3)
O9 Eu2 C64 154.3(3)
O9 Eu2 O10 52.3(3)
O9 Eu2 C81 26.2(3)
O10 Eu2 Eu1 115.5(2)
O10 Eu2 N1 70.1(3)
O10 Eu2 N2 98.9(3)
O10 Eu2 O5 143.5(3)
O10 Eu2 C64 153.2(3)
O10 Eu2 C81 26.4(3)
C81 Eu2 Eu1 125.1(2)
C81 Eu2 C64 174.6(3)
C35 O3 Eu1 137.6(6)
C32 O1 Eu1 136.0(6)
C32 O2 Eu2 136.4(7)
C35 O4 Eu2 136.4(6)
O1 C32 O2 126.7(10)
O1 C32 C52 119.6(10)
O2 C32 C52 113.5(9)
O3 C35 C43 114.7(9)
O4 C35 O3 126.3(9)
O4 C35 C43 118.9(9)
N1 C38 C40 122.0(12)
N1 C38 C41 117.3(8)
C40 C38 C41 120.6(10)
C38 N1 Eu2 120.7(7)
C39 N1 Eu2 122.4(7)
C39 N1 C38 116.9(9)
C41 N2 Eu2 120.4(7)
C46 N2 Eu2 122.3(8)
C46 N2 C41 117.2(10)
C38 C40 C49 118.4(12)
C50 C40 C38 118.9(11)
C50 C40 C49 122.7(10)
N2 C41 C38 118.8(9)
N2 C41 C47 122.5(11)
C47 C41 C38 118.7(10)
N1 C39 H39 118.0
N1 C39 C51 124.0(12)
C51 C39 H39 118.0
Eu2 O8 Eu1 106.6(2)
C59 O8 Eu1 92.5(6)
C59 O8 Eu2 160.3(7)
N3 C56 C55 119.5(8)
N3 C56 C74 121.7(11)
C74 C56 C55 118.8(10)
C59 O7 Eu1 96.2(6)
Eu1 O5 Eu2 105.7(2)
C64 O5 Eu1 164.2(7)
C64 O5 Eu2 89.9(6)
C64 O6 Eu2 98.1(6)
O5 C64 Eu2 64.5(5)
O5 C64 O6 121.0(9)
O5 C64 C66 119.4(9)
O6 C64 Eu2 56.5(5)
O6 C64 C66 119.6(9)
C66 C64 Eu2 174.9(7)
C56 N3 Eu1 120.3(6)
C77 N3 Eu1 120.5(7)
C77 N3 C56 119.2(9)
O8 C59 Eu1 62.2(5)
O8 C59 C61 119.4(9)
O7 C59 Eu1 58.7(5)
O7 C59 O8 120.9(9)
O7 C59 C61 119.7(9)
C61 C59 Eu1 178.1(7)
C55 N4 Eu1 119.9(7)
C57 N4 Eu1 121.2(7)
C57 N4 C55 118.8(9)
C35 C43 H43 106.8
C44 C43 C35 114.9(9)
C44 C43 H43 106.8
C44 C43 C45 111.8(10)
C45 C43 C35 109.4(10)
C45 C43 H43 106.8
C106 C68 H68 120.0
C106 C68 C105 120.0
C105 C68 H68 120.0
C68 C106 H106 120.0
C68 C106 C103 120.0
C103 C106 H106 120.0
C106 C103 C107 120.0
C106 C103 C66 117.7(7)
C107 C103 C66 122.2(7)
C103 C107 H107 120.0
C104 C107 C103 120.0
C104 C107 H107 120.0
C107 C104 H104 120.0
C105 C104 C107 120.0
C105 C104 H104 120.0
C68 C105 H105 120.0
C104 C105 C68 120.0
C104 C105 H105 120.0
C32 C52 H52 106.8
C89 C52 C32 111.7(10)
C89 C52 H52 106.8
C89 C52 C127 117.6(13)
C127 C52 C32 106.5(12)
C127 C52 H52 106.8
N4 C55 C56 118.0(8)
N4 C55 C71 120.8(11)
C71 C55 C56 121.1(10)
C59 C61 H61 106.2
C62 C61 C59 113.5(10)
C62 C61 H61 106.2
C62 C61 C78 112.8(11)
C78 C61 C59 111.3(10)
C78 C61 H61 106.2
C86 C44 C43 121.8(11)
C86 C44 C87 117.7(12)
C87 C44 C43 120.6(12)
C64 C66 C103 109.0(9)
C64 C66 H66 107.5
C64 C66 C67 109.4(10)
C103 C66 H66 107.5
C103 C66 C67 115.6(9)
C67 C66 H66 107.5
C40 C49 H49 119.3
C48 C49 C40 121.3(11)
C48 C49 H49 119.3
C49 C48 H48 119.2
C49 C48 C47 121.5(12)
C47 C48 H48 119.2
C40 C50 H50 120.5
C51 C50 C40 118.9(10)
C51 C50 H50 120.5
C39 C51 H51 120.4
C50 C51 C39 119.2(12)
C50 C51 H51 120.4
C41 C47 C48 119.4(13)
C120 C47 C41 117.1(11)
C120 C47 C48 123.5(12)
C114 C62 C61 121.9(13)
C111 C62 C61 122.5(15)
C111 C62 C114 115.1(16)
C66 C67 H67A 109.2
C66 C67 H67B 109.2
H67A C67 H67B 107.9
C129 C67 C66 111.9(12)
C129 C67 H67A 109.2
C129 C67 H67B 109.2
N4 C57 H57 118.6
N4 C57 C69 122.8(12)
C69 C57 H57 118.6
N2 C46 H46 117.7
N2 C46 C119 124.7(13)
C119 C46 H46 117.7
C43 C45 H45A 109.0
C43 C45 H45B 109.0
C43 C45 C123 112.9(13)
H45A C45 H45B 107.8
C123 C45 H45A 109.0
C123 C45 H45B 109.0
C94 O12 Eu1 90.4(7)
C94 O11 Eu1 94.5(7)
C81 O9 Eu2 93.9(8)
C56 C74 C75 118.9(10)
C56 C74 C73 120.3(12)
C75 C74 C73 120.8(10)
C81 O10 Eu2 92.3(8)
H79A C79 H79B 109.5
H79A C79 H79C 109.5
H79B C79 H79C 109.5
C78 C79 H79A 109.5
C78 C79 H79B 109.5
C78 C79 H79C 109.5
O12 C94 Eu1 63.1(6)
O12 C94 C96 118.2(11)
O11 C94 Eu1 59.5(6)
O11 C94 O12 122.3(10)
O11 C94 C96 119.4(10)
C96 C94 Eu1 172.7(7)
O9 C81 Eu2 59.9(6)
O9 C81 O10 120.1(11)
O9 C81 C83 119.4(14)
O10 C81 Eu2 61.3(6)
O10 C81 C83 120.3(14)
C83 C81 Eu2 165.4(10)
C57 C69 H69 120.1
C70 C69 C57 119.7(13)
C70 C69 H69 120.1
N3 C77 H77 119.3
N3 C77 C76 121.4(11)
C76 C77 H77 119.3
C74 C75 H75 121.3
C76 C75 C74 117.4(10)
C76 C75 H75 121.3
C69 C70 H70 120.6
C69 C70 C71 118.8(11)
C71 C70 H70 120.6
C61 C78 H78A 108.6
C61 C78 H78B 108.6
C79 C78 C61 114.6(10)
C79 C78 H78A 108.6
C79 C78 H78B 108.6
H78A C78 H78B 107.6
C91 C89 C52 124.0(14)
C91 C89 C90 117.1(14)
C90 C89 C52 118.9(13)
C44 C86 H86 119.5
C44 C86 C88 121.0(14)
C88 C86 H86 119.5
C77 C76 H76 119.3
C75 C76 C77 121.3(12)
C75 C76 H76 119.3
C71 C72 H72 119.0
C73 C72 H72 119.0
C73 C72 C71 122.0(11)
C55 C71 C70 119.0(11)
C55 C71 C72 118.3(12)
C70 C71 C72 122.7(11)
C94 C96 H96 107.0
C97 C96 C94 108.2(9)
C97 C96 H96 107.0
C100 C96 C94 113.6(11)
C100 C96 H96 107.0
C100 C96 C97 113.6(12)
C74 C73 H73 120.3
C72 C73 C74 119.4(11)
C72 C73 H73 120.3
C84 C85 H85 120.0
C84 C85 C118 120.0
C118 C85 H85 120.0
C85 C84 C115 120.0
C85 C84 C83 120.1(12)
C115 C84 C83 119.8(12)
C84 C115 H115 120.0
C84 C115 C117 120.0
C117 C115 H115 120.0
C115 C117 H117 120.0
C116 C117 C115 120.0
C116 C117 H117 120.0
C117 C116 H116 120.0
C117 C116 C118 120.0
C118 C116 H116 120.0
C85 C118 H118 120.0
C116 C118 C85 120.0
C116 C118 H118 120.0
C99 C97 C96 121.9(14)
C99 C97 C98 118.1(15)
C98 C97 C96 120.0(14)
C91 C92 H92 120.6
C91 C92 C125 119(2)
C125 C92 H92 120.6
C86 C88 H88 119.9
C122 C88 C86 120.3(18)
C122 C88 H88 119.9
C44 C87 H87 120.1
C121 C87 C44 119.8(17)
C121 C87 H87 120.1
C97 C99 H99 120.4
C97 C99 C110 119.1(17)
C110 C99 H99 120.4
C89 C91 H91 118.1
C92 C91 C89 123.7(19)
C92 C91 H91 118.1
C81 C83 H83 107.1
C84 C83 C81 109.8(11)
C84 C83 H83 107.1
C84 C83 C126 113.1(14)
C126 C83 C81 112.4(17)
C126 C83 H83 107.1
C97 C98 H98 119.0
C108 C98 C97 122(2)
C108 C98 H98 119.0
C89 C90 H90 119.4
C89 C90 C124 121.2(18)
C124 C90 H90 119.4
C96 C100 H10A 108.4
C96 C100 H10B 108.4
H10A C100 H10B 107.5
C128 C100 C96 115.5(16)
C128 C100 H10A 108.4
C128 C100 H10B 108.4
C110 C109 H109 120.2
C108 C109 H109 120.2
C108 C109 C110 119.6(19)
C47 C120 H120 120.0
C119 C120 C47 120.1(13)
C119 C120 H120 120.0
C99 C110 H110 120.1
C109 C110 C99 120(2)
C109 C110 H110 120.1
C46 C119 H119 120.8
C120 C119 C46 118.3(15)
C120 C119 H119 120.8
C87 C121 H121 119.0
C122 C121 C87 122.1(16)
C122 C121 H121 119.0
C88 C122 H122 120.5
C121 C122 C88 119.1(16)
C121 C122 H122 120.5
C92 C125 H125 120.5
C124 C125 C92 119(2)
C124 C125 H125 120.5
C98 C108 C109 121(2)
C98 C108 H108 119.3
C109 C108 H108 119.3
C52 C127 H12A 107.9
C52 C127 H12B 107.9
H12A C127 H12B 107.2
C3 C127 C52 117(2)
C3 C127 H12A 107.9
C3 C127 H12B 107.9
C62 C114 H114 119.4
C113 C114 C62 121.1(18)
C113 C114 H114 119.4
C45 C123 H12C 109.5
C45 C123 H12D 109.5
C45 C123 H12E 109.5
H12C C123 H12D 109.5
H12C C123 H12E 109.5
H12D C123 H12E 109.5
C90 C124 H124 119.9
C125 C124 C90 120(2)
C125 C124 H124 119.9
C62 C111 H111 119.9
C62 C111 C131 120(2)
C131 C111 H111 119.9
C114 C113 H113 117.6
C130 C113 C114 125(2)
C130 C113 H113 117.6
C83 C126 H12F 109.8
C83 C126 H12G 109.8
C83 C126 H12H 101.0
C83 C126 H12I 101.0
H12F C126 H12G 108.3
H12H C126 H12I 104.5
C4 C126 C83 109(3)
C4 C126 H12F 109.8
C4 C126 H12G 109.8
C4A C126 C83 144(5)
C4A C126 H12H 101.0
C4A C126 H12I 101.0
C67 C129 H12J 109.5
C67 C129 H12K 109.5
C67 C129 H12L 109.5
H12J C129 H12K 109.5
H12J C129 H12L 109.5
H12K C129 H12L 109.5
C100 C128 H12M 109.5
C100 C128 H12N 109.5
C100 C128 H12O 109.5
H12M C128 H12N 109.5
H12M C128 H12O 109.5
H12N C128 H12O 109.5
C111 C131 H131 119.9
C130 C131 C111 120(2)
C130 C131 H131 119.9
C113 C130 C131 119(2)
C113 C130 H130 120.7
C131 C130 H130 120.7
C126 C4 H4A 109.5
C126 C4 H4B 109.5
C126 C4 H4C 109.5
H4A C4 H4B 109.5
H4A C4 H4C 109.5
H4B C4 H4C 109.5
C126 C4A H4AA 109.5
C126 C4A H4AB 109.5
C126 C4A H4AC 109.5
H4AA C4A H4AB 109.5
H4AA C4A H4AC 109.5
H4AB C4A H4AC 109.5
C127 C3 H3A 109.5
C127 C3 H3B 109.5
C127 C3 H3C 109.5
H3A C3 H3B 109.5
H3A C3 H3C 109.5
H3B C3 H3C 109.5

loop_
_geom_bond_atom_site_label_1
_geom_bond_atom_site_label_2
_geom_bond_distance
Eu1 Eu2 3.9787(7)
Eu1 O3 2.370(7)
Eu1 O1 2.389(6)
Eu1 O8 2.586(7)
Eu1 O7 2.510(7)
Eu1 O5 2.350(6)
Eu1 N3 2.631(8)
Eu1 C59 2.920(10)
Eu1 N4 2.645(8)
Eu1 O12 2.519(7)
Eu1 O11 2.442(7)
Eu1 C94 2.825(11)
Eu2 O2 2.359(8)
Eu2 O4 2.394(6)
Eu2 N1 2.620(8)
Eu2 N2 2.605(9)
Eu2 O8 2.373(6)
Eu2 O5 2.636(7)
Eu2 O6 2.460(7)
Eu2 C64 2.921(10)
Eu2 O9 2.458(8)
Eu2 O10 2.488(9)
Eu2 C81 2.834(12)
O3 C35 1.262(12)
O1 C32 1.229(12)
O2 C32 1.267(12)
O4 C35 1.255(12)
C32 C52 1.532(15)
C35 C43 1.534(14)
C38 N1 1.357(14)
C38 C40 1.398(13)
C38 C41 1.437(18)
N1 C39 1.333(15)
N2 C41 1.361(13)
N2 C46 1.291(16)
C40 C49 1.438(16)
C40 C50 1.382(17)
C41 C47 1.399(15)
C39 H39 0.9300
C39 C51 1.374(15)
O8 C59 1.251(11)
C56 N3 1.343(12)
C56 C55 1.426(16)
C56 C74 1.393(12)
O7 C59 1.247(12)
O5 C64 1.262(11)
O6 C64 1.265(12)
C64 C66 1.528(14)
N3 C77 1.318(13)
C59 C61 1.524(15)
N4 C55 1.360(13)
N4 C57 1.321(14)
C43 H43 0.9800
C43 C44 1.489(15)
C43 C45 1.526(17)
C68 H68 0.9300
C68 C106 1.3900
C68 C105 1.3900
C106 H106 0.9300
C106 C103 1.3900
C103 C107 1.3900
C103 C66 1.529(13)
C107 H107 0.9300
C107 C104 1.3900
C104 H104 0.9300
C104 C105 1.3900
C105 H105 0.9300
C52 H52 0.9800
C52 C89 1.492(17)
C52 C127 1.51(2)
C55 C71 1.386(14)
C61 H61 0.9800
C61 C62 1.512(18)
C61 C78 1.517(17)
C44 C86 1.385(18)
C44 C87 1.391(16)
C66 H66 0.9800
C66 C67 1.539(16)
C49 H49 0.9300
C49 C48 1.324(18)
C48 H48 0.9300
C48 C47 1.436(17)
C50 H50 0.9300
C50 C51 1.362(18)
C51 H51 0.9300
C47 C120 1.39(2)
C62 C114 1.385(12)
C62 C111 1.36(2)
C67 H67A 0.9700
C67 H67B 0.9700
C67 C129 1.50(2)
C57 H57 0.9300
C57 C69 1.383(16)
C46 H46 0.9300
C46 C119 1.388(18)
C45 H45A 0.9700
C45 H45B 0.9700
C45 C123 1.53(2)
O12 C94 1.260(13)
O11 C94 1.243(13)
O9 C81 1.254(16)
C74 C75 1.408(18)
C74 C73 1.455(17)
O10 C81 1.261(16)
C79 H79A 0.9600
C79 H79B 0.9600
C79 H79C 0.9600
C79 C78 1.51(2)
C94 C96 1.551(15)
C81 C83 1.526(19)
C69 H69 0.9300
C69 C70 1.344(19)
C77 H77 0.9300
C77 C76 1.396(15)
C75 H75 0.9300
C75 C76 1.343(17)
C70 H70 0.9300
C70 C71 1.405(19)
C78 H78A 0.9700
C78 H78B 0.9700
C89 C91 1.363(18)
C89 C90 1.36(2)
C86 H86 0.9300
C86 C88 1.39(2)
C76 H76 0.9300
C72 H72 0.9300
C72 C71 1.451(18)
C72 C73 1.330(19)
C96 H96 0.9800
C96 C97 1.497(18)
C96 C100 1.50(2)
C73 H73 0.9300
C85 H85 0.9300
C85 C84 1.3900
C85 C118 1.3900
C84 C115 1.3900
C84 C83 1.500(19)
C115 H115 0.9300
C115 C117 1.3900
C117 H117 0.9300
C117 C116 1.3900
C116 H116 0.9300
C116 C118 1.3900
C118 H118 0.9300
C97 C99 1.35(2)
C97 C98 1.39(2)
C92 H92 0.9300
C92 C91 1.34(3)
C92 C125 1.40(3)
C88 H88 0.9300
C88 C122 1.37(3)
C87 H87 0.9300
C87 C121 1.38(2)
C99 H99 0.9300
C99 C110 1.43(2)
C91 H91 0.9300
C83 H83 0.9800
C83 C126 1.52(3)
C98 H98 0.9300
C98 C108 1.33(3)
C90 H90 0.9300
C90 C124 1.39(2)
C100 H10A 0.9700
C100 H10B 0.9700
C100 C128 1.48(2)
C109 H109 0.9300
C109 C110 1.35(3)
C109 C108 1.34(3)
C120 H120 0.9300
C120 C119 1.35(2)
C110 H110 0.9300
C119 H119 0.9300
C121 H121 0.9300
C121 C122 1.34(3)
C122 H122 0.9300
C125 H125 0.9300
C125 C124 1.35(3)
C108 H108 0.9300
C127 H12A 0.9700
C127 H12B 0.9700
C127 C3 1.43(3)
C114 H114 0.9300
C114 C113 1.35(2)
C123 H12C 0.9600
C123 H12D 0.9600
C123 H12E 0.9600
C124 H124 0.9300
C111 H111 0.9300
C111 C131 1.42(3)
C113 H113 0.9300
C113 C130 1.25(3)
C126 H12F 0.9700
C126 H12G 0.9700
C126 H12H 0.9700
C126 H12I 0.9700
C126 C4 1.40(3)
C126 C4A 1.36(4)
C129 H12J 0.9600
C129 H12K 0.9600
C129 H12L 0.9600
C128 H12M 0.9600
C128 H12N 0.9600
C128 H12O 0.9600
C131 H131 0.9300
C131 C130 1.34(3)
C130 H130 0.9300
C4 H4A 0.9600
C4 H4B 0.9600
C4 H4C 0.9600
C4A H4AA 0.9600
C4A H4AB 0.9600
C4A H4AC 0.9600
C3 H3A 0.9600
C3 H3B 0.9600
C3 H3C 0.9600

loop_
_geom_torsion_atom_site_label_1
_geom_torsion_atom_site_label_2
_geom_torsion_atom_site_label_3
_geom_torsion_atom_site_label_4
_geom_torsion
Eu1 O3 C35 O4 21.8(18)
Eu1 O3 C35 C43 -154.4(8)
Eu1 O1 C32 O2 11.2(19)
Eu1 O1 C32 C52 -163.6(8)
Eu1 O8 C59 O7 2.3(10)
Eu1 O8 C59 C61 178.8(9)
Eu1 O7 C59 O8 -2.4(11)
Eu1 O7 C59 C61 -178.9(9)
Eu1 O5 C64 Eu2 172(2)
Eu1 O5 C64 O6 169.9(18)
Eu1 O5 C64 C66 -12(3)
Eu1 N3 C77 C76 179.7(8)
Eu1 N4 C55 C56 -3.5(12)
Eu1 N4 C55 C71 179.8(8)
Eu1 N4 C57 C69 -179.4(10)
Eu1 O12 C94 O11 6.1(10)
Eu1 O12 C94 C96 -171.9(9)
Eu1 O11 C94 O12 -6.3(11)
Eu1 O11 C94 C96 171.6(9)
Eu2 O2 C32 O1 -31.0(19)
Eu2 O2 C32 C52 144.0(9)
Eu2 O4 C35 O3 -2.0(18)
Eu2 O4 C35 C43 174.1(7)
Eu2 N1 C39 C51 -176.9(9)
Eu2 N2 C41 C38 0.0(13)
Eu2 N2 C41 C47 179.9(8)
Eu2 N2 C46 C119 -177.0(13)
Eu2 O8 C59 Eu1 -166(2)
Eu2 O8 C59 O7 -163.9(13)
Eu2 O8 C59 C61 13(3)
Eu2 O5 C64 O6 -2.2(10)
Eu2 O5 C64 C66 176.4(9)
Eu2 O6 C64 O5 2.3(11)
Eu2 O6 C64 C66 -176.2(8)
Eu2 O9 C81 O10 12.4(12)
Eu2 O9 C81 C83 -163.2(11)
Eu2 O10 C81 O9 -12.2(12)
Eu2 O10 C81 C83 163.3(11)
Eu2 C81 C83 C84 10(5)
Eu2 C81 C83 C126 137(4)
O3 C35 C43 C44 -179.1(10)
O3 C35 C43 C45 -52.5(14)
O1 C32 C52 C89 -44.8(16)
O1 C32 C52 C127 84.9(15)
O2 C32 C52 C89 139.8(11)
O2 C32 C52 C127 -90.5(15)
O4 C35 C43 C44 4.3(15)
O4 C35 C43 C45 131.0(12)
C32 C52 C89 C91 108.4(14)
C32 C52 C89 C90 -72.4(15)
C32 C52 C127 C3 157(2)
C35 C43 C44 C86 67.9(14)
C35 C43 C44 C87 -113.9(12)
C35 C43 C45 C123 168.8(14)
C38 N1 C39 C51 2.5(17)
C38 C40 C49 C48 -0.9(18)
C38 C40 C50 C51 1.6(17)
C38 C41 C47 C48 -2.5(17)
C38 C41 C47 C120 175.6(12)
N1 C38 C40 C49 179.3(10)
N1 C38 C40 C50 1.4(17)
N1 C38 C41 N2 2.2(15)
N1 C38 C41 C47 -177.6(10)
N1 C39 C51 C50 0(2)
N2 C41 C47 C48 177.7(11)
N2 C41 C47 C120 -4.2(18)
N2 C46 C119 C120 -1(3)
C40 C38 N1 Eu2 176.0(8)
C40 C38 N1 C39 -3.4(16)
C40 C38 C41 N2 -177.2(10)
C40 C38 C41 C47 3.0(16)
C40 C49 C48 C47 1(2)
C40 C50 C51 C39 -2.5(18)
C41 C38 N1 Eu2 -3.4(13)
C41 C38 N1 C39 177.2(10)
C41 C38 C40 C49 -1.3(16)
C41 C38 C40 C50 -179.2(10)
C41 N2 C46 C119 1(2)
C41 C47 C120 C119 4(2)
O8 C59 C61 C62 125.9(11)
O8 C59 C61 C78 -105.5(11)
C56 N3 C77 C76 -0.9(16)
C56 C55 C71 C70 -177.8(11)
C56 C55 C71 C72 1.1(17)
C56 C74 C75 C76 -2.6(16)
C56 C74 C73 C72 0.8(18)
O7 C59 C61 C62 -57.5(14)
O7 C59 C61 C78 71.1(13)
O5 C64 C66 C103 105.7(10)
O5 C64 C66 C67 -127.1(10)
O6 C64 C66 C103 -75.8(12)
O6 C64 C66 C67 51.5(13)
C64 C66 C67 C129 62.1(15)
N3 C56 C55 N4 2.6(14)
N3 C56 C55 C71 179.4(10)
N3 C56 C74 C75 1.4(15)
N3 C56 C74 C73 179.6(10)
N3 C77 C76 C75 -0.5(19)
C59 C61 C62 C114 77(2)
C59 C61 C62 C111 -112.0(17)
C59 C61 C78 C79 50.4(14)
N4 C55 C71 C70 -1.2(17)
N4 C55 C71 C72 177.7(11)
N4 C57 C69 C70 0(2)
C43 C44 C86 C88 175.3(12)
C43 C44 C87 C121 -177.1(12)
C68 C106 C103 C107 0.0
C68 C106 C103 C66 -176.1(8)
C106 C68 C105 C104 0.0
C106 C103 C107 C104 0.0
C106 C103 C66 C64 -65.8(9)
C106 C103 C66 C67 170.5(8)
C103 C107 C104 C105 0.0
C103 C66 C67 C129 -174.5(12)
C107 C103 C66 C64 118.1(8)
C107 C103 C66 C67 -5.6(12)
C107 C104 C105 C68 0.0
C105 C68 C106 C103 0.0
C52 C89 C91 C92 179.7(15)
C52 C89 C90 C124 -179.0(15)
C55 C56 N3 Eu1 -0.5(12)
C55 C56 N3 C77 -179.9(10)
C55 C56 C74 C75 -178.3(10)
C55 C56 C74 C73 0.0(15)
C55 N4 C57 C69 -0.2(18)
C61 C62 C114 C113 175(2)
C61 C62 C111 C131 -174.5(19)
C44 C43 C45 C123 -62.8(18)
C44 C86 C88 C122 4(2)
C44 C87 C121 C122 0(2)
C66 C103 C107 C104 176.0(8)
C49 C40 C50 C51 -176.2(11)
C49 C48 C47 C41 0.3(19)
C49 C48 C47 C120 -177.7(14)
C48 C47 C120 C119 -178.4(16)
C50 C40 C49 C48 176.9(12)
C47 C120 C119 C46 -1(3)
C62 C61 C78 C79 179.4(11)
C62 C114 C113 C130 -3(5)
C62 C111 C131 C130 1(4)
C57 N4 C55 C56 177.3(10)
C57 N4 C55 C71 0.6(16)
C57 C69 C70 C71 -1(2)
C46 N2 C41 C38 -177.7(12)
C46 N2 C41 C47 2.1(18)
C45 C43 C44 C86 -57.6(15)
C45 C43 C44 C87 120.7(13)
O12 C94 C96 C97 -83.2(13)
O12 C94 C96 C100 44.0(16)
O11 C94 C96 C97 98.8(13)
O11 C94 C96 C100 -134.1(13)
O9 C81 C83 C84 93.3(15)
O9 C81 C83 C126 -139.9(16)
C74 C56 N3 Eu1 179.8(7)
C74 C56 N3 C77 0.4(14)
C74 C56 C55 N4 -177.7(9)
C74 C56 C55 C71 -0.9(15)
C74 C75 C76 C77 2.2(18)
O10 C81 C83 C84 -82.3(17)
O10 C81 C83 C126 45(2)
C94 C96 C97 C99 82.1(15)
C94 C96 C97 C98 -98.7(14)
C94 C96 C100 C128 66(2)
C81 C83 C126 C4 87(3)
C81 C83 C126 C4A 175(6)
C69 C70 C71 C55 1(2)
C69 C70 C71 C72 -177.4(13)
C75 C74 C73 C72 179.1(12)
C78 C61 C62 C114 -51(2)
C78 C61 C62 C111 120.1(17)
C89 C52 C127 C3 -77(3)
C89 C90 C124 C125 -2(3)
C86 C44 C87 C121 1.2(18)
C86 C88 C122 C121 -2(3)
C71 C72 C73 C74 -1(2)
C96 C97 C99 C110 178.0(12)
C96 C97 C98 C108 -179.6(16)
C73 C74 C75 C76 179.2(11)
C73 C72 C71 C55 0(2)
C73 C72 C71 C70 178.6(13)
C85 C84 C115 C117 0.0
C85 C84 C83 C81 70.9(15)
C85 C84 C83 C126 -55.4(18)
C84 C85 C118 C116 0.0
C84 C115 C117 C116 0.0
C84 C83 C126 C4 -148(2)
C84 C83 C126 C4A -60(7)
C115 C84 C83 C81 -112.8(13)
C115 C84 C83 C126 120.8(16)
C115 C117 C116 C118 0.0
C117 C116 C118 C85 0.0
C118 C85 C84 C115 0.0
C118 C85 C84 C83 176.3(11)
C97 C96 C100 C128 -169.8(15)
C97 C99 C110 C109 2(2)
C97 C98 C108 C109 1(3)
C92 C125 C124 C90 2(3)
C87 C44 C86 C88 -3.0(19)
C87 C121 C122 C88 1(3)
C99 C97 C98 C108 0(2)
C91 C89 C90 C124 0(2)
C91 C92 C125 C124 -1(3)
C83 C84 C115 C117 -176.3(11)
C98 C97 C99 C110 -1(2)
C90 C89 C91 C92 0(2)
C100 C96 C97 C99 -45.1(17)
C100 C96 C97 C98 134.2(15)
C110 C109 C108 C98 1(4)
C125 C92 C91 C89 0(3)
C108 C109 C110 C99 -2(3)
C127 C52 C89 C91 -15.2(19)
C127 C52 C89 C90 164.0(15)
C114 C62 C111 C131 -3(3)
C114 C113 C130 C131 2(5)
C111 C62 C114 C113 4(3)
C111 C131 C130 C113 -1(4)
